data_7006124
loop_
_publ_author_name
'Weng, Danfeng'
'Zheng, Xiangjun'
'Li, Licun'
'Yang, Wenwen'
'Jin, Linpei'

_publ_section_title
;
 Low pH hydrothermal synthesis and properties of lanthanide-organic
 frameworks with (4(10),6(5))(4(9),6(6)) topology constructed from
 Ln-Hbptc building blocks.
;
_journal_issue 42
_journal_name_full 'Dalton transactions (Cambridge, England : 2003)'
_journal_page_first 4822
_journal_page_last 4828
_journal_paper_doi 10.1039/b709199k
_journal_year 2007
_chemical_formula_moiety 'C16 H9 Eu O9'
_chemical_formula_sum 'C16 H9 Eu O9'
_chemical_formula_weight 497.19
_chemical_name_systematic
;
?
;
_space_group_IT_number 14
_symmetry_cell_setting monoclinic
_symmetry_space_group_name_Hall '-P 2ybc'
_symmetry_space_group_name_H-M 'P 1 21/c 1'
_atom_sites_solution_hydrogens geom
_atom_sites_solution_primary direct
_atom_sites_solution_secondary difmap
_audit_creation_method SHELXL-97
_cell_angle_alpha 90.00
_cell_angle_beta 108.600(3)
_cell_angle_gamma 90.00
_cell_formula_units_Z 4
_cell_length_a 13.030(6)
_cell_length_b 6.715(3)
_cell_length_c 16.385(8)
_cell_measurement_reflns_used 3307
_cell_measurement_temperature 294
_cell_measurement_theta_max 27.9
_cell_measurement_theta_min 1.6
_cell_volume 1358.7(11)
_computing_cell_refinement 'CrystalClear (Rigaku/MSC Inc., 2005)'
_computing_data_collection 'CrystalClear (Rigaku/MSC Inc., 2005)'
_computing_data_reduction 'CrystalClear (Rigaku/MSC Inc., 2005)'
_computing_publication_material 'CrystalStructure 3.7.0'
_computing_structure_refinement 'SHELXL-97 (Sheldrick, 1997)'
_computing_structure_solution 'SHELXS-97 (Sheldrick, 1990)'
_diffrn_ambient_temperature 294
_diffrn_detector_area_resol_mean 7.31
_diffrn_measured_fraction_theta_full 0.998
_diffrn_measured_fraction_theta_max 0.998
_diffrn_measurement_device_type 'Rigaku Saturn'
_diffrn_measurement_method \w
_diffrn_radiation_monochromator confocal
_diffrn_radiation_source 'rotating anode'
_diffrn_radiation_type MoK\a
_diffrn_radiation_wavelength 0.71073
_diffrn_reflns_av_R_equivalents 0.0583
_diffrn_reflns_av_sigmaI/netI 0.0596
_diffrn_reflns_limit_h_max 17
_diffrn_reflns_limit_h_min -14
_diffrn_reflns_limit_k_max 8
_diffrn_reflns_limit_k_min -8
_diffrn_reflns_limit_l_max 18
_diffrn_reflns_limit_l_min -21
_diffrn_reflns_number 10064
_diffrn_reflns_theta_full 27.85
_diffrn_reflns_theta_max 27.85
_diffrn_reflns_theta_min 1.65
_exptl_absorpt_coefficient_mu 4.676
_exptl_absorpt_correction_T_max 0.7667
_exptl_absorpt_correction_T_min 0.6038
_exptl_absorpt_correction_type multi-scan
_exptl_absorpt_process_details 'Jacobson, R. (1998) Private communication'
_exptl_crystal_colour colorless
_exptl_crystal_density_diffrn 2.431
_exptl_crystal_density_method 'not measured'
_exptl_crystal_description block
_exptl_crystal_F_000 960
_exptl_crystal_size_max 0.12
_exptl_crystal_size_mid 0.08
_exptl_crystal_size_min 0.06
_refine_diff_density_max 2.227
_refine_diff_density_min -0.885
_refine_diff_density_rms 0.206
_refine_ls_extinction_coef 0.00056(14)
_refine_ls_extinction_expression Fc^*^=kFc[1+0.001xFc^2^\l^3^/sin(2\q)]^-1/4^
_refine_ls_extinction_method SHELXL
_refine_ls_goodness_of_fit_ref 1.106
_refine_ls_hydrogen_treatment mixed
_refine_ls_matrix_type full
_refine_ls_number_parameters 249
_refine_ls_number_reflns 3224
_refine_ls_number_restraints 3
_refine_ls_restrained_S_all 1.106
_refine_ls_R_factor_all 0.0520
_refine_ls_R_factor_gt 0.0427
_refine_ls_shift/su_max 0.004
_refine_ls_shift/su_mean 0.000
_refine_ls_structure_factor_coef Fsqd
_refine_ls_weighting_details 'calc w=1/[\s^2^(Fo^2^)+(0.0258P)^2^+4.3336P] where P=(Fo^2^+2Fc^2^)/3'
_refine_ls_weighting_scheme calc
_refine_ls_wR_factor_gt 0.0810
_refine_ls_wR_factor_ref 0.0858
_reflns_number_gt 2792
_reflns_number_total 3224
_reflns_threshold_expression >2sigma(I)
_cod_data_source_file b709199k.txt
_cod_data_source_block r60604e
_cod_original_cell_volume 1358.7(10)
_cod_original_sg_symbol_H-M P21/c
_cod_database_code 7006124

loop_
_symmetry_equiv_pos_as_xyz
'x, y, z'
'-x, y+1/2, -z+1/2'
'-x, -y, -z'
'x, -y-1/2, z-1/2'

loop_
_atom_site_label
_atom_site_type_symbol
_atom_site_fract_x
_atom_site_fract_y
_atom_site_fract_z
_atom_site_U_iso_or_equiv
_atom_site_adp_type
_atom_site_occupancy
_atom_site_symmetry_multiplicity
_atom_site_calc_flag
_atom_site_refinement_flags
_atom_site_disorder_assembly
_atom_site_disorder_group
Eu1 Eu 0.47056(2) 0.18636(4) 0.093352(18) 0.01199(10) Uani 1 1 d . . .
O1 O 0.3753(3) 0.2896(6) 0.1872(3) 0.0179(9) Uani 1 1 d . . .
O2 O 0.4212(3) 0.5546(6) 0.2719(2) 0.0157(8) Uani 1 1 d . . .
O3 O 0.4231(3) 0.3753(6) 0.4275(3) 0.0177(9) Uani 1 1 d . . .
O4 O 0.2931(3) 0.3741(6) 0.4865(3) 0.0192(9) Uani 1 1 d . . .
O5 O -0.2584(3) 0.1227(7) -0.1946(3) 0.0233(10) Uani 1 1 d . . .
O6 O -0.3798(3) 0.1241(6) -0.1252(3) 0.0184(9) Uani 1 1 d . . .
O7 O -0.3892(3) 0.5091(6) -0.0326(3) 0.0245(10) Uani 1 1 d . . .
O8 O -0.3716(3) 0.2762(6) 0.0660(3) 0.0184(9) Uani 1 1 d . . .
O9 O 0.5630(3) 0.4932(6) 0.1783(3) 0.0194(9) Uani 1 1 d D . .
C1 C 0.2517(4) 0.3912(8) 0.2553(4) 0.0127(11) Uani 1 1 d . . .
C2 C 0.2347(4) 0.3883(8) 0.3353(4) 0.0140(11) Uani 1 1 d . . .
C3 C 0.1281(4) 0.3750(10) 0.3356(4) 0.0205(13) Uani 1 1 d . . .
H3 H 0.1150 0.3749 0.3882 0.025 Uiso 1 1 calc R . .
C4 C 0.0407(5) 0.3620(10) 0.2604(4) 0.0215(13) Uani 1 1 d . . .
H4 H -0.0294 0.3553 0.2632 0.026 Uiso 1 1 calc R . .
C5 C 0.0579(4) 0.3591(9) 0.1806(4) 0.0155(12) Uani 1 1 d . . .
C6 C 0.1643(4) 0.3737(9) 0.1805(4) 0.0170(12) Uani 1 1 d . . .
H6 H 0.1774 0.3717 0.1279 0.020 Uiso 1 1 calc R . .
C7 C 0.3591(4) 0.4133(9) 0.2391(3) 0.0125(11) Uani 1 1 d . . .
C8 C 0.3221(4) 0.3834(9) 0.4215(4) 0.0168(12) Uani 1 1 d . . .
C9 C -0.2007(4) 0.2400(9) -0.0533(4) 0.0183(12) Uani 1 1 d . . .
C10 C -0.2244(4) 0.3277(8) 0.0160(4) 0.0143(11) Uani 1 1 d . . .
C11 C -0.1397(4) 0.3707(8) 0.0917(4) 0.0175(12) Uani 1 1 d . . .
H11 H -0.1554 0.4266 0.1383 0.021 Uiso 1 1 calc R . .
C12 C -0.0318(4) 0.3307(9) 0.0982(4) 0.0170(12) Uani 1 1 d . . .
C13 C -0.0108(4) 0.2546(10) 0.0264(4) 0.0209(13) Uani 1 1 d . . .
H13 H 0.0606 0.2349 0.0284 0.025 Uiso 1 1 calc R . .
C14 C -0.0937(5) 0.2072(9) -0.0482(4) 0.0209(13) Uani 1 1 d . . .
H14 H -0.0775 0.1533 -0.0950 0.025 Uiso 1 1 calc R . .
C15 C -0.2888(4) 0.1587(8) -0.1277(4) 0.0147(12) Uani 1 1 d . . .
C16 C -0.3376(4) 0.3743(8) 0.0154(4) 0.0133(11) Uani 1 1 d . . .
H9B H 0.564(6) 0.588(8) 0.144(4) 0.06(3) Uiso 1 1 d D . .
H9A H 0.513(5) 0.509(11) 0.200(5) 0.06(3) Uiso 1 1 d D . .
H1 H -0.308(6) 0.071(13) -0.237(6) 0.05(3) Uiso 1 1 d . . .

loop_
_atom_site_aniso_label
_atom_site_aniso_U_11
_atom_site_aniso_U_22
_atom_site_aniso_U_33
_atom_site_aniso_U_23
_atom_site_aniso_U_13
_atom_site_aniso_U_12
Eu1 0.01060(15) 0.01522(17) 0.00952(16) 0.00032(12) 0.00230(10) 0.00105(10)
O1 0.020(2) 0.021(2) 0.015(2) -0.0047(18) 0.0084(16) -0.0007(17)
O2 0.0110(17) 0.021(2) 0.014(2) -0.0002(17) 0.0016(15) -0.0033(16)
O3 0.0097(18) 0.026(2) 0.015(2) 0.0019(18) 0.0014(15) -0.0002(16)
O4 0.021(2) 0.025(2) 0.011(2) -0.0019(17) 0.0032(16) 0.0032(17)
O5 0.019(2) 0.036(3) 0.013(2) -0.004(2) 0.0023(17) -0.0046(19)
O6 0.0148(19) 0.021(2) 0.017(2) 0.0007(17) 0.0018(16) -0.0031(16)
O7 0.021(2) 0.020(2) 0.028(3) 0.0007(19) 0.0019(18) 0.0040(17)
O8 0.0147(19) 0.026(2) 0.018(2) 0.0028(18) 0.0094(16) 0.0039(17)
O9 0.014(2) 0.026(2) 0.019(2) -0.003(2) 0.0059(16) -0.0008(16)
C1 0.008(2) 0.016(3) 0.013(3) 0.000(2) 0.002(2) 0.000(2)
C2 0.013(2) 0.016(3) 0.012(3) -0.003(2) 0.002(2) -0.001(2)
C3 0.019(3) 0.034(4) 0.012(3) -0.001(3) 0.011(2) 0.002(3)
C4 0.016(3) 0.031(4) 0.018(3) -0.003(3) 0.006(2) -0.001(2)
C5 0.015(3) 0.018(3) 0.013(3) 0.001(2) 0.004(2) -0.001(2)
C6 0.017(3) 0.021(3) 0.012(3) 0.002(2) 0.002(2) 0.000(2)
C7 0.012(2) 0.021(3) 0.002(3) 0.002(2) -0.0001(18) -0.002(2)
C8 0.019(3) 0.017(3) 0.011(3) -0.004(2) 0.001(2) -0.001(2)
C9 0.015(3) 0.020(3) 0.018(3) 0.002(2) 0.003(2) -0.001(2)
C10 0.013(2) 0.015(3) 0.015(3) 0.002(2) 0.005(2) -0.001(2)
C11 0.017(3) 0.015(3) 0.021(3) 0.003(2) 0.008(2) 0.004(2)
C12 0.012(2) 0.020(3) 0.017(3) 0.000(3) 0.000(2) -0.004(2)
C13 0.011(3) 0.029(3) 0.020(3) 0.000(3) 0.000(2) 0.002(2)
C14 0.019(3) 0.024(3) 0.021(3) -0.006(3) 0.008(2) 0.001(2)
C15 0.014(3) 0.010(3) 0.020(3) 0.000(2) 0.005(2) 0.001(2)
C16 0.010(2) 0.012(3) 0.015(3) -0.003(2) 0.001(2) 0.001(2)

loop_
_atom_type_symbol
_atom_type_description
_atom_type_scat_dispersion_real
_atom_type_scat_dispersion_imag
_atom_type_scat_source
C C 0.0033 0.0016 'International Tables Vol C Tables 4.2.6.8 and 6.1.1.4'
H H 0.0000 0.0000 'International Tables Vol C Tables 4.2.6.8 and 6.1.1.4'
O O 0.0106 0.0060 'International Tables Vol C Tables 4.2.6.8 and 6.1.1.4'
Eu Eu -0.1578 3.6682 'International Tables Vol C Tables 4.2.6.8 and 6.1.1.4'

loop_
_geom_angle_atom_site_label_1
_geom_angle_atom_site_label_2
_geom_angle_atom_site_label_3
_geom_angle
_geom_angle_site_symmetry_1
_geom_angle_site_symmetry_3
_geom_angle_publ_flag
O8 Eu1 O1 136.89(14) 1_655 . ?
O8 Eu1 O7 90.00(14) 1_655 3_565 ?
O1 Eu1 O7 76.29(15) . 3_565 ?
O8 Eu1 O2 88.65(14) 1_655 2_645 ?
O1 Eu1 O2 77.55(14) . 2_645 ?
O7 Eu1 O2 139.77(14) 3_565 2_645 ?
O8 Eu1 O4 126.76(14) 1_655 4_565 ?
O1 Eu1 O4 86.65(14) . 4_565 ?
O7 Eu1 O4 69.45(14) 3_565 4_565 ?
O2 Eu1 O4 138.32(13) 2_645 4_565 ?
O8 Eu1 O6 139.03(14) 1_655 3 ?
O1 Eu1 O6 74.40(14) . 3 ?
O7 Eu1 O6 128.38(13) 3_565 3 ?
O2 Eu1 O6 71.33(13) 2_645 3 ?
O4 Eu1 O6 67.31(13) 4_565 3 ?
O8 Eu1 O9 66.67(14) 1_655 . ?
O1 Eu1 O9 70.38(13) . . ?
O7 Eu1 O9 66.69(14) 3_565 . ?
O2 Eu1 O9 76.00(14) 2_645 . ?
O4 Eu1 O9 134.01(14) 4_565 . ?
O6 Eu1 O9 136.01(14) 3 . ?
O8 Eu1 O3 68.86(13) 1_655 2_645 ?
O1 Eu1 O3 137.37(14) . 2_645 ?
O7 Eu1 O3 145.79(15) 3_565 2_645 ?
O2 Eu1 O3 68.81(13) 2_645 2_645 ?
O4 Eu1 O3 101.26(13) 4_565 2_645 ?
O6 Eu1 O3 70.60(13) 3 2_645 ?
O9 Eu1 O3 122.81(12) . 2_645 ?
O8 Eu1 O3 76.78(13) 1_655 4_565 ?
O1 Eu1 O3 136.11(13) . 4_565 ?
O7 Eu1 O3 77.00(14) 3_565 4_565 ?
O2 Eu1 O3 141.05(13) 2_645 4_565 ?
O4 Eu1 O3 51.37(12) 4_565 4_565 ?
O6 Eu1 O3 96.47(13) 3 4_565 ?
O9 Eu1 O3 127.24(14) . 4_565 ?
O3 Eu1 O3 72.24(14) 2_645 4_565 ?
O8 Eu1 C8 102.26(16) 1_655 4_565 ?
O1 Eu1 C8 110.63(15) . 4_565 ?
O7 Eu1 C8 70.20(16) 3_565 4_565 ?
O2 Eu1 C8 148.78(15) 2_645 4_565 ?
O4 Eu1 C8 25.03(14) 4_565 4_565 ?
O6 Eu1 C8 81.76(15) 3 4_565 ?
O9 Eu1 C8 135.20(15) . 4_565 ?
O3 Eu1 C8 87.78(15) 2_645 4_565 ?
O3 Eu1 C8 26.38(14) 4_565 4_565 ?
O8 Eu1 Eu1 68.64(10) 1_655 3_655 ?
O1 Eu1 Eu1 154.35(10) . 3_655 ?
O7 Eu1 Eu1 111.63(12) 3_565 3_655 ?
O2 Eu1 Eu1 105.19(10) 2_645 3_655 ?
O4 Eu1 Eu1 74.42(10) 4_565 3_655 ?
O6 Eu1 Eu1 82.29(10) 3 3_655 ?
O9 Eu1 Eu1 135.26(10) . 3_655 ?
O3 Eu1 Eu1 36.38(9) 2_645 3_655 ?
O3 Eu1 Eu1 35.86(9) 4_565 3_655 ?
C8 Eu1 Eu1 54.42(12) 4_565 3_655 ?
C7 O1 Eu1 150.7(4) . . ?
C7 O2 Eu1 142.3(4) . 2_655 ?
C8 O3 Eu1 122.2(4) . 2_655 ?
C8 O3 Eu1 89.0(3) . 4_566 ?
Eu1 O3 Eu1 107.76(14) 2_655 4_566 ?
C8 O4 Eu1 98.3(3) . 4_566 ?
C15 O5 H1 114(3) . . ?
C15 O6 Eu1 133.3(4) . 3 ?
C16 O7 Eu1 166.0(4) . 3_565 ?
C16 O8 Eu1 142.3(4) . 1_455 ?
Eu1 O9 H9B 110(3) . . ?
Eu1 O9 H9A 92(4) . . ?
H9B O9 H9A 111(4) . . ?
C6 C1 C2 119.8(5) . . ?
C6 C1 C7 113.5(5) . . ?
C2 C1 C7 126.7(5) . . ?
C3 C2 C1 117.5(5) . . ?
C3 C2 C8 116.8(5) . . ?
C1 C2 C8 125.6(5) . . ?
C4 C3 C2 122.4(5) . . ?
C4 C3 H3 118.8 . . ?
C2 C3 H3 118.8 . . ?
C3 C4 C5 120.1(5) . . ?
C3 C4 H4 120.0 . . ?
C5 C4 H4 120.0 . . ?
C6 C5 C4 117.3(5) . . ?
C6 C5 C12 120.0(5) . . ?
C4 C5 C12 122.6(5) . . ?
C1 C6 C5 122.9(5) . . ?
C1 C6 H6 118.6 . . ?
C5 C6 H6 118.6 . . ?
O2 C7 O1 124.5(5) . . ?
O2 C7 C1 120.5(5) . . ?
O1 C7 C1 114.8(5) . . ?
O4 C8 O3 121.1(5) . . ?
O4 C8 C2 117.4(5) . . ?
O3 C8 C2 121.3(5) . . ?
O4 C8 Eu1 56.6(3) . 4_566 ?
O3 C8 Eu1 64.6(3) . 4_566 ?
C2 C8 Eu1 170.0(4) . 4_566 ?
C14 C9 C10 119.7(5) . . ?
C14 C9 C15 119.3(5) . . ?
C10 C9 C15 120.5(5) . . ?
C9 C10 C11 119.3(5) . . ?
C9 C10 C16 123.5(5) . . ?
C11 C10 C16 117.2(5) . . ?
C10 C11 C12 121.0(5) . . ?
C10 C11 H11 119.5 . . ?
C12 C11 H11 119.5 . . ?
C13 C12 C11 118.1(5) . . ?
C13 C12 C5 120.5(5) . . ?
C11 C12 C5 121.4(5) . . ?
C14 C13 C12 121.6(5) . . ?
C14 C13 H13 119.2 . . ?
C12 C13 H13 119.2 . . ?
C13 C14 C9 120.2(6) . . ?
C13 C14 H14 119.9 . . ?
C9 C14 H14 119.9 . . ?
O6 C15 O5 123.4(5) . . ?
O6 C15 C9 123.2(5) . . ?
O5 C15 C9 113.4(5) . . ?
O7 C16 O8 124.7(5) . . ?
O7 C16 C10 119.0(5) . . ?
O8 C16 C10 116.2(5) . . ?

loop_
_geom_bond_atom_site_label_1
_geom_bond_atom_site_label_2
_geom_bond_distance
_geom_bond_site_symmetry_2
_geom_bond_publ_flag
Eu1 O8 2.319(4) 1_655 ?
Eu1 O1 2.366(4) . ?
Eu1 O7 2.372(4) 3_565 ?
Eu1 O2 2.378(4) 2_645 ?
Eu1 O4 2.449(4) 4_565 ?
Eu1 O6 2.532(4) 3 ?
Eu1 O9 2.562(4) . ?
Eu1 O3 2.589(4) 2_645 ?
Eu1 O3 2.621(4) 4_565 ?
Eu1 C8 2.900(6) 4_565 ?
Eu1 Eu1 4.2081(14) 3_655 ?
O1 C7 1.255(7) . ?
O2 C7 1.252(6) . ?
O2 Eu1 2.378(4) 2_655 ?
O3 C8 1.289(6) . ?
O3 Eu1 2.589(4) 2_655 ?
O3 Eu1 2.621(4) 4_566 ?
O4 C8 1.240(7) . ?
O4 Eu1 2.449(4) 4_566 ?
O5 C15 1.302(7) . ?
O5 H1 0.85(5) . ?
O6 C15 1.222(6) . ?
O6 Eu1 2.532(4) 3 ?
O7 C16 1.246(7) . ?
O7 Eu1 2.372(4) 3_565 ?
O8 C16 1.246(7) . ?
O8 Eu1 2.319(4) 1_455 ?
O9 H9B 0.85(6) . ?
O9 H9A 0.84(7) . ?
C1 C6 1.386(7) . ?
C1 C2 1.397(8) . ?
C1 C7 1.511(7) . ?
C2 C3 1.394(7) . ?
C2 C8 1.506(8) . ?
C3 C4 1.389(8) . ?
C3 H3 0.9300 . ?
C4 C5 1.395(8) . ?
C4 H4 0.9300 . ?
C5 C6 1.391(7) . ?
C5 C12 1.490(7) . ?
C6 H6 0.9300 . ?
C8 Eu1 2.900(6) 4_566 ?
C9 C14 1.389(8) . ?
C9 C10 1.399(8) . ?
C9 C15 1.485(8) . ?
C10 C11 1.402(8) . ?
C10 C16 1.505(7) . ?
C11 C12 1.403(7) . ?
C11 H11 0.9300 . ?
C12 C13 1.387(8) . ?
C13 C14 1.385(8) . ?
C13 H13 0.9300 . ?
C14 H14 0.9300 . ?

loop_
_geom_hbond_atom_site_label_D
_geom_hbond_atom_site_label_H
_geom_hbond_atom_site_label_A
_geom_hbond_distance_DH
_geom_hbond_distance_HA
_geom_hbond_distance_DA
_geom_hbond_angle_DHA
_geom_hbond_site_symmetry_A
O5 H1 O9 0.86(9) 1.85(8) 2.696(6) 165(8) 4_465
O9 H9A O2 0.84(7) 1.95(7) 2.782(6) 169(8) .
O9 H9B O3 0.85(6) 2.29(6) 3.134(6) 170(8) 2_655

loop_
_geom_torsion_atom_site_label_1
_geom_torsion_atom_site_label_2
_geom_torsion_atom_site_label_3
_geom_torsion_atom_site_label_4
_geom_torsion
_geom_torsion_site_symmetry_1
_geom_torsion_site_symmetry_2
_geom_torsion_site_symmetry_3
_geom_torsion_site_symmetry_4
_geom_torsion_publ_flag
O8 Eu1 O1 C7 13.6(8) 1_655 . . . ?
O7 Eu1 O1 C7 -61.3(7) 3_565 . . . ?
O2 Eu1 O1 C7 87.9(7) 2_645 . . . ?
O4 Eu1 O1 C7 -130.9(8) 4_565 . . . ?
O6 Eu1 O1 C7 161.7(8) 3 . . . ?
O9 Eu1 O1 C7 8.5(7) . . . . ?
O3 Eu1 O1 C7 126.1(7) 2_645 . . . ?
O3 Eu1 O1 C7 -115.3(7) 4_565 . . . ?
C8 Eu1 O1 C7 -123.6(7) 4_565 . . . ?
Eu1 Eu1 O1 C7 -172.9(6) 3_655 . . . ?
C6 C1 C2 C3 -2.4(8) . . . . ?
C7 C1 C2 C3 177.3(5) . . . . ?
C6 C1 C2 C8 173.0(5) . . . . ?
C7 C1 C2 C8 -7.4(9) . . . . ?
C1 C2 C3 C4 1.0(9) . . . . ?
C8 C2 C3 C4 -174.8(6) . . . . ?
C2 C3 C4 C5 0.9(10) . . . . ?
C3 C4 C5 C6 -1.3(9) . . . . ?
C3 C4 C5 C12 175.5(6) . . . . ?
C2 C1 C6 C5 2.0(9) . . . . ?
C7 C1 C6 C5 -177.7(5) . . . . ?
C4 C5 C6 C1 -0.1(9) . . . . ?
C12 C5 C6 C1 -177.0(5) . . . . ?
Eu1 O2 C7 O1 -119.6(6) 2_655 . . . ?
Eu1 O2 C7 C1 65.4(7) 2_655 . . . ?
Eu1 O1 C7 O2 -12.3(11) . . . . ?
Eu1 O1 C7 C1 162.9(5) . . . . ?
C6 C1 C7 O2 127.2(6) . . . . ?
C2 C1 C7 O2 -52.5(8) . . . . ?
C6 C1 C7 O1 -48.2(7) . . . . ?
C2 C1 C7 O1 132.1(6) . . . . ?
Eu1 O4 C8 O3 -4.7(6) 4_566 . . . ?
Eu1 O4 C8 C2 170.7(4) 4_566 . . . ?
Eu1 O3 C8 O4 -106.1(6) 2_655 . . . ?
Eu1 O3 C8 O4 4.3(6) 4_566 . . . ?
Eu1 O3 C8 C2 78.7(6) 2_655 . . . ?
Eu1 O3 C8 C2 -170.9(5) 4_566 . . . ?
Eu1 O3 C8 Eu1 -110.5(3) 2_655 . . 4_566 ?
C3 C2 C8 O4 -2.2(8) . . . . ?
C1 C2 C8 O4 -177.5(6) . . . . ?
C3 C2 C8 O3 173.2(5) . . . . ?
C1 C2 C8 O3 -2.1(9) . . . . ?
C3 C2 C8 Eu1 49(2) . . . 4_566 ?
C1 C2 C8 Eu1 -126(2) . . . 4_566 ?
C14 C9 C10 C11 -3.7(9) . . . . ?
C15 C9 C10 C11 168.6(5) . . . . ?
C14 C9 C10 C16 178.2(5) . . . . ?
C15 C9 C10 C16 -9.5(9) . . . . ?
C9 C10 C11 C12 1.3(9) . . . . ?
C16 C10 C11 C12 179.5(5) . . . . ?
C10 C11 C12 C13 2.5(9) . . . . ?
C10 C11 C12 C5 -174.5(5) . . . . ?
C6 C5 C12 C13 21.3(9) . . . . ?
C4 C5 C12 C13 -155.4(6) . . . . ?
C6 C5 C12 C11 -161.8(6) . . . . ?
C4 C5 C12 C11 21.5(9) . . . . ?
C11 C12 C13 C14 -3.9(9) . . . . ?
C5 C12 C13 C14 173.1(6) . . . . ?
C12 C13 C14 C9 1.6(10) . . . . ?
C10 C9 C14 C13 2.3(9) . . . . ?
C15 C9 C14 C13 -170.1(6) . . . . ?
Eu1 O6 C15 O5 83.5(7) 3 . . . ?
Eu1 O6 C15 C9 -94.5(6) 3 . . . ?
C14 C9 C15 O6 156.1(6) . . . . ?
C10 C9 C15 O6 -16.2(9) . . . . ?
C14 C9 C15 O5 -22.0(8) . . . . ?
C10 C9 C15 O5 165.7(5) . . . . ?
Eu1 O7 C16 O8 83.0(17) 3_565 . . . ?
Eu1 O7 C16 C10 -94.7(17) 3_565 . . . ?
Eu1 O8 C16 O7 19.8(10) 1_455 . . . ?
Eu1 O8 C16 C10 -162.4(4) 1_455 . . . ?
C9 C10 C16 O7 -69.1(8) . . . . ?
C11 C10 C16 O7 112.8(6) . . . . ?
C9 C10 C16 O8 112.9(7) . . . . ?
C11 C10 C16 O8 -65.2(7) . . . . ?
